data_7051916
loop_
_publ_author_name
'Bhogala, Balakrishna R.'
'Nangia, Ashwini'

_publ_section_title
;
 Ternary and quaternary co-crystals of
 1,3-cis,5-cis-cyclohexanetricarboxylic acid and
 4,4&#x2032;-bipyridines
;
_journal_issue 5
_journal_name_full 'New Journal of Chemistry'
_journal_page_first 800
_journal_paper_doi 10.1039/b800293b
_journal_volume 32
_journal_year 2008
_chemical_formula_moiety C9H12O6,C10H8N2,0.5(C12H12N2)
_chemical_formula_sum 'C25 H26 N3 O6'
_chemical_formula_weight 464.49
_chemical_melting_point 453
_chemical_name_systematic
;
cis,cis-1,3,5-cyclohexanetricarboxylic acid
- 4,4'-bipyridine - 1,2-bis(4-pyridyl)ethane
;
_space_group_IT_number 15
_symmetry_cell_setting monoclinic
_symmetry_space_group_name_Hall '-C 2yc'
_symmetry_space_group_name_H-M 'C 1 2/c 1'
_atom_sites_solution_hydrogens geom
_atom_sites_solution_primary direct
_atom_sites_solution_secondary difmap
_audit_creation_method SHELXL-97
_cell_angle_alpha 90.00
_cell_angle_beta 110.91(3)
_cell_angle_gamma 90.00
_cell_formula_units_Z 8
_cell_length_a 33.167(7)
_cell_length_b 9.954(2)
_cell_length_c 14.988(3)
_cell_measurement_reflns_used 25
_cell_measurement_temperature 298(2)
_cell_measurement_theta_max 10.5
_cell_measurement_theta_min 9.1
_cell_volume 4622.3(19)
_computing_cell_refinement 'CAD4 data collection software'
_computing_data_collection 'CAD4 data collection software'
_computing_data_reduction 'XTAL 3.5'
_computing_molecular_graphics 'PLUTON (Spek, 1992)'
_computing_publication_material 'SHELXL-97 (Sheldrick, 1997)'
_computing_structure_refinement 'SHELXL-97 (Sheldrick, 1997)'
_computing_structure_solution 'SHELXS-97 (Sheldrick, 1990)'
_diffrn_ambient_temperature 298(2)
_diffrn_measured_fraction_theta_full 0.999
_diffrn_measured_fraction_theta_max 0.999
_diffrn_measurement_device_type 'Enraf Nonius MACH-3'
_diffrn_measurement_method '\w scans'
_diffrn_radiation_monochromator graphite
_diffrn_radiation_source 'fine-focus sealed tube'
_diffrn_radiation_type MoK\a
_diffrn_radiation_wavelength 0.71073
_diffrn_reflns_av_R_equivalents 0.0168
_diffrn_reflns_av_sigmaI/netI 0.0333
_diffrn_reflns_limit_h_max 42
_diffrn_reflns_limit_h_min 0
_diffrn_reflns_limit_k_max 12
_diffrn_reflns_limit_k_min 0
_diffrn_reflns_limit_l_max 18
_diffrn_reflns_limit_l_min -19
_diffrn_reflns_number 5383
_diffrn_reflns_theta_full 27.49
_diffrn_reflns_theta_max 27.49
_diffrn_reflns_theta_min 1.31
_diffrn_standards_decay_% 1
_diffrn_standards_interval_count 150
_diffrn_standards_interval_time 90
_diffrn_standards_number 3
_exptl_absorpt_coefficient_mu 0.097
_exptl_absorpt_correction_type none
_exptl_crystal_colour colourless
_exptl_crystal_density_diffrn 1.335
_exptl_crystal_density_method 'not measured'
_exptl_crystal_description cubic
_exptl_crystal_F_000 1960
_exptl_crystal_size_max 0.52
_exptl_crystal_size_mid 0.45
_exptl_crystal_size_min 0.40
_refine_diff_density_max 0.206
_refine_diff_density_min -0.202
_refine_diff_density_rms 0.038
_refine_ls_extinction_method none
_refine_ls_goodness_of_fit_ref 1.064
_refine_ls_hydrogen_treatment mixed
_refine_ls_matrix_type full
_refine_ls_number_parameters 319
_refine_ls_number_reflns 5302
_refine_ls_number_restraints 0
_refine_ls_restrained_S_all 1.064
_refine_ls_R_factor_all 0.1025
_refine_ls_R_factor_gt 0.0530
_refine_ls_shift/su_max 0.000
_refine_ls_shift/su_mean 0.000
_refine_ls_structure_factor_coef Fsqd
_refine_ls_weighting_details 'calc w=1/[\s^2^(Fo^2^)+(0.0475P)^2^+3.5709P] where P=(Fo^2^+2Fc^2^)/3'
_refine_ls_weighting_scheme calc
_refine_ls_wR_factor_gt 0.1122
_refine_ls_wR_factor_ref 0.1425
_reflns_number_gt 3011
_reflns_number_total 5302
_reflns_threshold_expression >2sigma(I)
_cod_data_source_file b800293b.txt
_cod_data_source_block 1
_cod_original_cell_volume 4622.0(16)
_cod_original_sg_symbol_H-M 'C 2 /c'
_cod_database_code 7051916

loop_
_symmetry_equiv_pos_as_xyz
'x, y, z'
'-x, y, -z+1/2'
'x+1/2, y+1/2, z'
'-x+1/2, y+1/2, -z+1/2'
'-x, -y, -z'
'x, -y, z-1/2'
'-x+1/2, -y+1/2, -z'
'x+1/2, -y+1/2, z-1/2'

loop_
_atom_site_label
_atom_site_type_symbol
_atom_site_fract_x
_atom_site_fract_y
_atom_site_fract_z
_atom_site_U_iso_or_equiv
_atom_site_adp_type
_atom_site_occupancy
_atom_site_symmetry_multiplicity
_atom_site_calc_flag
_atom_site_refinement_flags
_atom_site_disorder_assembly
_atom_site_disorder_group
O13 O 0.15205(6) 0.37431(19) 0.14927(15) 0.0639(5) Uani 1 1 d . . .
O15 O 0.03723(6) 0.41266(18) 0.44208(14) 0.0615(5) Uani 1 1 d . . .
C1 C 0.10986(7) 0.6751(2) 0.29308(15) 0.0396(5) Uani 1 1 d . . .
H1A H 0.0805 0.7053 0.2560 0.048 Uiso 1 1 calc R . .
C2 C 0.10779(7) 0.5965(2) 0.37938(15) 0.0410(5) Uani 1 1 d . . .
H2A H 0.1363 0.5636 0.4171 0.049 Uiso 1 1 calc R . .
H2B H 0.0982 0.6554 0.4193 0.049 Uiso 1 1 calc R . .
O11 O 0.12303(6) 0.90663(18) 0.33135(16) 0.0750(6) Uani 1 1 d . . .
C3 C 0.07680(7) 0.4789(2) 0.34583(15) 0.0416(5) Uani 1 1 d . . .
H3A H 0.0481 0.5141 0.3088 0.050 Uiso 1 1 calc R . .
C5 C 0.09604(7) 0.4609(2) 0.19670(15) 0.0398(5) Uani 1 1 d . . .
H5A H 0.0673 0.4913 0.1554 0.048 Uiso 1 1 calc R . .
C6 C 0.12452(7) 0.5840(2) 0.22896(16) 0.0434(5) Uani 1 1 d . . .
H6A H 0.1242 0.6343 0.1733 0.052 Uiso 1 1 calc R . .
H6B H 0.1540 0.5555 0.2633 0.052 Uiso 1 1 calc R . .
C9 C 0.11163(7) 0.3599(2) 0.14152(16) 0.0460(5) Uani 1 1 d . . .
O10 O 0.17888(6) 0.77610(19) 0.34888(16) 0.0764(6) Uani 1 1 d . . .
C8 C 0.07381(7) 0.4000(2) 0.42983(16) 0.0457(5) Uani 1 1 d . . .
C7 C 0.13747(7) 0.7981(2) 0.32523(17) 0.0458(5) Uani 1 1 d . . .
O12 O 0.08983(6) 0.2698(2) 0.09711(15) 0.0790(6) Uani 1 1 d . . .
C4 C 0.09107(7) 0.3864(2) 0.28183(16) 0.0451(5) Uani 1 1 d . . .
H4A H 0.0700 0.3150 0.2582 0.054 Uiso 1 1 calc R . .
H4B H 0.1184 0.3454 0.3192 0.054 Uiso 1 1 calc R . .
O14 O 0.10265(6) 0.3295(2) 0.47899(14) 0.0803(7) Uani 1 1 d . . .
N28 N 0.02677(6) 0.76363(19) 0.05913(13) 0.0470(5) Uani 1 1 d . . .
C31 C 0.00200(7) 0.9774(2) 0.14774(14) 0.0401(5) Uani 1 1 d . . .
C30 C -0.02151(7) 0.8603(2) 0.12546(16) 0.0477(6) Uani 1 1 d . . .
H30A H -0.0464 0.8514 0.1401 0.057 Uiso 1 1 calc R . .
C32 C 0.03869(8) 0.9830(2) 0.12456(17) 0.0506(6) Uani 1 1 d . . .
H32A H 0.0559 1.0595 0.1387 0.061 Uiso 1 1 calc R . .
C33 C 0.04961(8) 0.8754(3) 0.08055(17) 0.0519(6) Uani 1 1 d . . .
H33A H 0.0743 0.8816 0.0651 0.062 Uiso 1 1 calc R . .
C29 C -0.00858(8) 0.7570(2) 0.08190(16) 0.0495(6) Uani 1 1 d . . .
H29A H -0.0251 0.6790 0.0675 0.059 Uiso 1 1 calc R . .
C34 C -0.01138(8) 1.0929(2) 0.19543(16) 0.0507(6) Uani 1 1 d . . .
H34A H -0.0423 1.0889 0.1803 0.061 Uiso 1 1 calc R . .
H34B H -0.0050 1.1765 0.1699 0.061 Uiso 1 1 calc R . .
N22 N 0.22487(7) 0.0042(2) 0.38199(17) 0.0623(6) Uani 1 1 d . . .
C19 C 0.28191(7) 0.3938(2) 0.39152(17) 0.0468(5) Uani 1 1 d . . .
C25 C 0.26275(7) 0.2583(2) 0.38834(17) 0.0476(6) Uani 1 1 d . . .
N16 N 0.31716(7) 0.6500(2) 0.39807(17) 0.0613(6) Uani 1 1 d . . .
C26 C 0.28705(8) 0.1423(3) 0.4135(2) 0.0647(7) Uani 1 1 d . . .
H26A H 0.3170 0.1470 0.4331 0.078 Uiso 1 1 calc R . .
C20 C 0.32561(8) 0.4157(3) 0.4300(2) 0.0675(8) Uani 1 1 d . . .
H20A H 0.3444 0.3445 0.4548 0.081 Uiso 1 1 calc R . .
C24 C 0.21838(8) 0.2413(3) 0.3605(2) 0.0624(7) Uani 1 1 d . . .
H24A H 0.2003 0.3157 0.3436 0.075 Uiso 1 1 calc R . .
C23 C 0.20120(8) 0.1156(3) 0.3576(2) 0.0657(7) Uani 1 1 d . . .
H23A H 0.1713 0.1076 0.3376 0.079 Uiso 1 1 calc R . .
C21 C 0.34145(9) 0.5444(3) 0.4318(2) 0.0693(8) Uani 1 1 d . . .
H21A H 0.3712 0.5569 0.4585 0.083 Uiso 1 1 calc R . .
C27 C 0.26744(8) 0.0208(3) 0.4099(2) 0.0694(8) Uani 1 1 d . . .
H27A H 0.2849 -0.0550 0.4281 0.083 Uiso 1 1 calc R . .
C17 C 0.27546(10) 0.6293(3) 0.3620(3) 0.0776(9) Uani 1 1 d . . .
H17A H 0.2574 0.7026 0.3387 0.093 Uiso 1 1 calc R . .
C18 C 0.25706(9) 0.5044(3) 0.3569(2) 0.0748(9) Uani 1 1 d . . .
H18A H 0.2272 0.4954 0.3294 0.090 Uiso 1 1 calc R . .
H13 H 0.1596(10) 0.294(3) 0.126(2) 0.095(11) Uiso 1 1 d . . .
H10 H 0.1975(11) 0.871(4) 0.364(2) 0.110(11) Uiso 1 1 d . . .
H15 H 0.0374(10) 0.350(3) 0.489(2) 0.103(11) Uiso 1 1 d . . .

loop_
_atom_site_aniso_label
_atom_site_aniso_U_11
_atom_site_aniso_U_22
_atom_site_aniso_U_33
_atom_site_aniso_U_23
_atom_site_aniso_U_13
_atom_site_aniso_U_12
O13 0.0588(11) 0.0496(11) 0.0950(14) -0.0165(10) 0.0417(10) -0.0031(9)
O15 0.0717(12) 0.0563(11) 0.0772(13) 0.0224(10) 0.0518(10) 0.0126(9)
C1 0.0380(11) 0.0386(12) 0.0435(12) 0.0023(9) 0.0161(9) 0.0009(9)
C2 0.0426(11) 0.0406(12) 0.0422(12) 0.0014(9) 0.0181(9) 0.0017(10)
O11 0.0576(11) 0.0438(10) 0.1207(17) -0.0142(11) 0.0284(11) -0.0030(9)
C3 0.0377(11) 0.0486(13) 0.0415(12) 0.0086(10) 0.0179(9) 0.0023(10)
C5 0.0399(11) 0.0410(12) 0.0394(11) 0.0029(9) 0.0155(9) 0.0013(9)
C6 0.0478(12) 0.0408(12) 0.0479(13) 0.0012(10) 0.0246(10) -0.0045(10)
C9 0.0486(13) 0.0488(14) 0.0409(12) -0.0002(11) 0.0164(10) -0.0034(11)
O10 0.0437(10) 0.0497(11) 0.1331(19) -0.0166(11) 0.0283(11) -0.0052(9)
C8 0.0485(13) 0.0461(13) 0.0451(13) 0.0007(11) 0.0200(11) -0.0083(11)
C7 0.0446(12) 0.0387(13) 0.0559(14) -0.0002(11) 0.0200(11) -0.0018(10)
O12 0.0669(12) 0.0802(14) 0.0926(15) -0.0431(12) 0.0317(11) -0.0190(11)
C4 0.0483(12) 0.0426(12) 0.0478(13) -0.0006(10) 0.0210(10) -0.0080(10)
O14 0.0561(11) 0.1122(17) 0.0742(13) 0.0516(12) 0.0252(10) 0.0177(11)
N28 0.0545(11) 0.0483(11) 0.0433(10) -0.0029(9) 0.0236(9) 0.0028(9)
C31 0.0511(12) 0.0395(12) 0.0317(10) 0.0045(9) 0.0170(9) 0.0012(10)
C30 0.0487(13) 0.0500(14) 0.0522(14) -0.0044(11) 0.0276(11) -0.0050(11)
C32 0.0555(14) 0.0447(13) 0.0548(14) -0.0018(11) 0.0237(12) -0.0114(11)
C33 0.0509(13) 0.0566(15) 0.0569(15) -0.0023(12) 0.0301(12) -0.0046(12)
C29 0.0546(13) 0.0458(13) 0.0533(14) -0.0089(11) 0.0255(11) -0.0119(11)
C34 0.0708(16) 0.0365(12) 0.0482(13) 0.0061(10) 0.0255(12) 0.0066(11)
N22 0.0540(12) 0.0500(13) 0.0857(16) -0.0082(11) 0.0286(11) -0.0098(10)
C19 0.0435(12) 0.0468(13) 0.0519(13) 0.0028(11) 0.0192(10) -0.0032(11)
C25 0.0441(12) 0.0488(14) 0.0513(13) -0.0012(11) 0.0186(10) -0.0050(11)
N16 0.0604(13) 0.0513(13) 0.0789(15) 0.0090(11) 0.0328(12) -0.0020(11)
C26 0.0449(14) 0.0518(16) 0.098(2) -0.0057(15) 0.0259(14) -0.0026(12)
C20 0.0453(14) 0.0509(15) 0.100(2) 0.0107(15) 0.0176(14) -0.0018(12)
C24 0.0433(13) 0.0524(16) 0.0858(19) 0.0078(14) 0.0159(13) -0.0004(12)
C23 0.0448(14) 0.0619(18) 0.085(2) 0.0014(15) 0.0167(13) -0.0085(13)
C21 0.0460(14) 0.0609(18) 0.095(2) 0.0040(16) 0.0174(14) -0.0117(13)
C27 0.0512(15) 0.0475(15) 0.110(2) -0.0083(15) 0.0291(15) -0.0024(12)
C17 0.0614(18) 0.0538(17) 0.122(3) 0.0193(17) 0.0375(18) 0.0058(14)
C18 0.0444(14) 0.0595(18) 0.118(3) 0.0167(17) 0.0260(15) 0.0005(13)

loop_
_atom_type_symbol
_atom_type_description
_atom_type_scat_dispersion_real
_atom_type_scat_dispersion_imag
_atom_type_scat_source
C C 0.0033 0.0016 'International Tables Vol C Tables 4.2.6.8 and 6.1.1.4'
H H 0.0000 0.0000 'International Tables Vol C Tables 4.2.6.8 and 6.1.1.4'
N N 0.0061 0.0033 'International Tables Vol C Tables 4.2.6.8 and 6.1.1.4'
O O 0.0106 0.0060 'International Tables Vol C Tables 4.2.6.8 and 6.1.1.4'

loop_
_geom_angle_atom_site_label_1
_geom_angle_atom_site_label_2
_geom_angle_atom_site_label_3
_geom_angle
_geom_angle_site_symmetry_1
_geom_angle_site_symmetry_3
_geom_angle_publ_flag
C9 O13 H13 105.7(19) . . ?
C8 O15 H15 107(2) . . ?
C7 C1 C6 113.12(18) . . ?
C7 C1 C2 110.54(18) . . ?
C6 C1 C2 110.44(18) . . ?
C7 C1 H1A 107.5 . . ?
C6 C1 H1A 107.5 . . ?
C2 C1 H1A 107.5 . . ?
C3 C2 C1 110.01(17) . . ?
C3 C2 H2A 109.7 . . ?
C1 C2 H2A 109.7 . . ?
C3 C2 H2B 109.7 . . ?
C1 C2 H2B 109.7 . . ?
H2A C2 H2B 108.2 . . ?
C8 C3 C2 111.15(18) . . ?
C8 C3 C4 109.69(19) . . ?
C2 C3 C4 110.41(17) . . ?
C8 C3 H3A 108.5 . . ?
C2 C3 H3A 108.5 . . ?
C4 C3 H3A 108.5 . . ?
C9 C5 C6 114.67(18) . . ?
C9 C5 C4 107.07(18) . . ?
C6 C5 C4 111.40(17) . . ?
C9 C5 H5A 107.8 . . ?
C6 C5 H5A 107.8 . . ?
C4 C5 H5A 107.8 . . ?
C5 C6 C1 112.31(17) . . ?
C5 C6 H6A 109.1 . . ?
C1 C6 H6A 109.1 . . ?
C5 C6 H6B 109.1 . . ?
C1 C6 H6B 109.1 . . ?
H6A C6 H6B 107.9 . . ?
O12 C9 O13 121.9(2) . . ?
O12 C9 C5 123.3(2) . . ?
O13 C9 C5 114.8(2) . . ?
C7 O10 H10 111.6(17) . . ?
O14 C8 O15 123.3(2) . . ?
O14 C8 C3 122.5(2) . . ?
O15 C8 C3 114.1(2) . . ?
O11 C7 O10 122.6(2) . . ?
O11 C7 C1 123.0(2) . . ?
O10 C7 C1 114.3(2) . . ?
C3 C4 C5 112.41(18) . . ?
C3 C4 H4A 109.1 . . ?
C5 C4 H4A 109.1 . . ?
C3 C4 H4B 109.1 . . ?
C5 C4 H4B 109.1 . . ?
H4A C4 H4B 107.9 . . ?
C33 N28 C29 117.4(2) . . ?
C30 C31 C32 116.6(2) . . ?
C30 C31 C34 121.7(2) . . ?
C32 C31 C34 121.7(2) . . ?
C29 C30 C31 120.4(2) . . ?
C29 C30 H30A 119.8 . . ?
C31 C30 H30A 119.8 . . ?
C33 C32 C31 119.8(2) . . ?
C33 C32 H32A 120.1 . . ?
C31 C32 H32A 120.1 . . ?
N28 C33 C32 123.2(2) . . ?
N28 C33 H33A 118.4 . . ?
C32 C33 H33A 118.4 . . ?
N28 C29 C30 122.6(2) . . ?
N28 C29 H29A 118.7 . . ?
C30 C29 H29A 118.7 . . ?
C31 C34 C34 112.95(18) . 2 ?
C31 C34 H34A 109.0 . . ?
C34 C34 H34A 109.0 2 . ?
C31 C34 H34B 109.0 . . ?
C34 C34 H34B 109.0 2 . ?
H34A C34 H34B 107.8 . . ?
C27 N22 C23 115.9(2) . . ?
C18 C19 C20 115.8(2) . . ?
C18 C19 C25 121.9(2) . . ?
C20 C19 C25 122.3(2) . . ?
C26 C25 C24 115.7(2) . . ?
C26 C25 C19 123.3(2) . . ?
C24 C25 C19 121.0(2) . . ?
C17 N16 C21 116.5(2) . . ?
C27 C26 C25 120.4(2) . . ?
C27 C26 H26A 119.8 . . ?
C25 C26 H26A 119.8 . . ?
C19 C20 C21 119.5(2) . . ?
C19 C20 H20A 120.2 . . ?
C21 C20 H20A 120.2 . . ?
C23 C24 C25 120.3(2) . . ?
C23 C24 H24A 119.8 . . ?
C25 C24 H24A 119.8 . . ?
N22 C23 C24 123.7(2) . . ?
N22 C23 H23A 118.2 . . ?
C24 C23 H23A 118.2 . . ?
N16 C21 C20 124.0(2) . . ?
N16 C21 H21A 118.0 . . ?
C20 C21 H21A 118.0 . . ?
N22 C27 C26 124.0(3) . . ?
N22 C27 H27A 118.0 . . ?
C26 C27 H27A 118.0 . . ?
N16 C17 C18 123.2(3) . . ?
N16 C17 H17A 118.4 . . ?
C18 C17 H17A 118.4 . . ?
C19 C18 C17 120.9(2) . . ?
C19 C18 H18A 119.6 . . ?
C17 C18 H18A 119.6 . . ?

loop_
_geom_bond_atom_site_label_1
_geom_bond_atom_site_label_2
_geom_bond_distance
_geom_bond_site_symmetry_2
_geom_bond_publ_flag
O13 C9 1.312(3) . ?
O13 H13 0.94(3) . ?
O15 C8 1.297(3) . ?
O15 H15 0.94(4) . ?
C1 C7 1.501(3) . ?
C1 C6 1.522(3) . ?
C1 C2 1.534(3) . ?
C1 H1A 0.9800 . ?
C2 C3 1.520(3) . ?
C2 H2A 0.9700 . ?
C2 H2B 0.9700 . ?
O11 C7 1.198(3) . ?
C3 C8 1.517(3) . ?
C3 C4 1.522(3) . ?
C3 H3A 0.9800 . ?
C5 C9 1.506(3) . ?
C5 C6 1.517(3) . ?
C5 C4 1.535(3) . ?
C5 H5A 0.9800 . ?
C6 H6A 0.9700 . ?
C6 H6B 0.9700 . ?
C9 O12 1.194(3) . ?
O10 C7 1.308(3) . ?
O10 H10 1.11(4) . ?
C8 O14 1.203(3) . ?
C4 H4A 0.9700 . ?
C4 H4B 0.9700 . ?
N28 C33 1.320(3) . ?
N28 C29 1.334(3) . ?
C31 C30 1.375(3) . ?
C31 C32 1.381(3) . ?
C31 C34 1.502(3) . ?
C30 C29 1.366(3) . ?
C30 H30A 0.9300 . ?
C32 C33 1.373(3) . ?
C32 H32A 0.9300 . ?
C33 H33A 0.9300 . ?
C29 H29A 0.9300 . ?
C34 C34 1.538(4) 2 ?
C34 H34A 0.9700 . ?
C34 H34B 0.9700 . ?
N22 C27 1.332(3) . ?
N22 C23 1.332(3) . ?
C19 C18 1.363(3) . ?
C19 C20 1.373(3) . ?
C19 C25 1.484(3) . ?
C25 C26 1.381(3) . ?
C25 C24 1.389(3) . ?
N16 C17 1.309(3) . ?
N16 C21 1.310(3) . ?
C26 C27 1.365(4) . ?
C26 H26A 0.9300 . ?
C20 C21 1.381(4) . ?
C20 H20A 0.9300 . ?
C24 C23 1.369(4) . ?
C24 H24A 0.9300 . ?
C23 H23A 0.9300 . ?
C21 H21A 0.9300 . ?
C27 H27A 0.9300 . ?
C17 C18 1.374(4) . ?
C17 H17A 0.9300 . ?
C18 H18A 0.9300 . ?
